data_1515487
loop_
_publ_author_name
'Saines, Paul J.'
'Jain, Prashant'
'Cheetham, Anthony K.'

_publ_section_title
;
 Evolution of the structures and magnetic properties of the manganese
 dicarboxylates, Mn2(CO2(CH2)nCO2)(OH)2 and Mn4(CO2(CH2)nCO2)3(OH)2
;
_journal_issue 10
_journal_name_full 'Chemical Science'
_journal_page_first 1929
_journal_paper_doi 10.1039/c1sc00253h
_journal_volume 2
_journal_year 2011
_chemical_compound_source 'synthesis as described'
_chemical_formula_moiety 'C6 H10 Mn2 O6'
_chemical_formula_sum 'C6 H10 Mn2 O6'
_chemical_formula_weight 288.02
_chemical_name_systematic
;
?
;
_space_group_IT_number 14
_symmetry_cell_setting monoclinic
_symmetry_Int_Tables_number 14
_symmetry_space_group_name_Hall '-P 2yab'
_symmetry_space_group_name_H-M 'P 1 21/a 1'
_atom_sites_solution_hydrogens geom
_atom_sites_solution_primary direct
_atom_sites_solution_secondary difmap
_audit_creation_date 2010-11-17T17:30:07-00:00
_audit_creation_method 'WinGX routine CIF_UPDATE'
_cell_angle_alpha 90
_cell_angle_beta 103.948(2)
_cell_angle_gamma 90
_cell_formula_units_Z 4
_cell_length_a 8.1023(2)
_cell_length_b 9.3777(3)
_cell_length_c 12.5161(4)
_cell_measurement_reflns_used 22677
_cell_measurement_temperature 120(2)
_cell_measurement_theta_max 27.48
_cell_measurement_theta_min 2.91
_cell_measurement_wavelength 0.71073
_cell_volume 922.95(5)
_computing_cell_refinement 'DENZO (Otwinowski & Minor, 1997)'
_computing_data_collection 'COLLECT (Hooft, 1998)'
_computing_data_reduction 'DENZO (Otwinowski & Minor, 1997)'
_computing_molecular_graphics 'Diamond (Brandenburg 1997)'
_computing_publication_material 'WinGX publication routines (Farrugia, 1999)'
_computing_structure_refinement 'SHELXL-97 (Sheldrick, 2008)'
_computing_structure_solution 'SHELXS-97 (Sheldrick, 2008)'
_diffrn_ambient_temperature 120(2)
_diffrn_detector_area_resol_mean '4096x4096pixels / 62x62mm'
_diffrn_measured_fraction_theta_full 0.999
_diffrn_measured_fraction_theta_max 0.982
_diffrn_measurement_device_type 'Bruker-Nonius APEX II CCD camera on \k-goniostat'
_diffrn_measurement_method '\f & \w scans'
_diffrn_radiation_monochromator '10cm confocal mirrors'
_diffrn_radiation_probe x-ray
_diffrn_radiation_source 'Bruker-Nonius FR591 rotating anode'
_diffrn_radiation_type MoK\a
_diffrn_radiation_wavelength 0.71073
_diffrn_reflns_av_R_equivalents 0.0413
_diffrn_reflns_av_unetI/netI 0.0254
_diffrn_reflns_limit_h_max 10
_diffrn_reflns_limit_h_min -10
_diffrn_reflns_limit_k_max 12
_diffrn_reflns_limit_k_min 0
_diffrn_reflns_limit_l_max 16
_diffrn_reflns_limit_l_min 0
_diffrn_reflns_number 9994
_diffrn_reflns_theta_full 27.33
_diffrn_reflns_theta_max 27.57
_diffrn_reflns_theta_min 3.35
_diffrn_standards_decay_% negligible
_diffrn_standards_number none
_exptl_absorpt_coefficient_mu 2.735
_exptl_absorpt_correction_T_max 1.078
_exptl_absorpt_correction_T_min 0.752
_exptl_absorpt_correction_type multi-scan
_exptl_absorpt_process_details 'SADABS V2.10 (Sheldrick, G.M., 2003)'
_exptl_crystal_colour colourless
_exptl_crystal_density_diffrn 2.073
_exptl_crystal_density_method 'not measured'
_exptl_crystal_description 'cut blade'
_exptl_crystal_F_000 576
_exptl_crystal_size_max 0.18
_exptl_crystal_size_mid 0.12
_exptl_crystal_size_min 0.03
_refine_diff_density_max 0.424
_refine_diff_density_min -0.572
_refine_diff_density_rms 0.113
_refine_ls_extinction_method none
_refine_ls_goodness_of_fit_ref 1.185
_refine_ls_hydrogen_treatment mixed
_refine_ls_matrix_type full
_refine_ls_number_parameters 134
_refine_ls_number_reflns 2098
_refine_ls_number_restraints 2
_refine_ls_restrained_S_all 1.185
_refine_ls_R_factor_all 0.0367
_refine_ls_R_factor_gt 0.0337
_refine_ls_shift/su_max 0.002
_refine_ls_shift/su_mean 0
_refine_ls_structure_factor_coef Fsqd
_refine_ls_weighting_details 'calc w=1/[\s^2^(Fo^2^)+(0.0231P)^2^+1.9290P] where P=(Fo^2^+2Fc^2^)/3'
_refine_ls_weighting_scheme calc
_refine_ls_wR_factor_gt 0.073
_refine_ls_wR_factor_ref 0.0755
_reflns_number_gt 1985
_reflns_number_total 2098
_reflns_threshold_expression >2sigma(I)
_cod_data_source_file c1sc00253h.txt
_cod_data_source_block 3
_cod_depositor_comments
;
The following automatic conversions were performed:
'__diffrn_radiation_source' tag replaced with
'_diffrn_radiation_source'.

Automatic conversion script
Id: cif_correct_tags 1440 2010-10-19 06:21:57Z saulius 
;
_cod_original_cell_volume 922.94(5)
_cod_original_sg_symbol_H-M 'P 21/a'
_cod_database_code 1515487

loop_
_symmetry_equiv_pos_as_xyz
'x, y, z'
'-x+1/2, y+1/2, -z'
'-x, -y, -z'
'x-1/2, -y-1/2, z'

loop_
_atom_site_label
_atom_site_type_symbol
_atom_site_fract_x
_atom_site_fract_y
_atom_site_fract_z
_atom_site_U_iso_or_equiv
_atom_site_adp_type
_atom_site_occupancy
_atom_site_symmetry_multiplicity
_atom_site_calc_flag
_atom_site_refinement_flags
C5 C 0.9897(4) 0.1805(3) 0.3272(2) 0.0144(6) Uani 1 1 d .
H5A H 1.075 0.106 0.3357 0.017 Uiso 1 1 calc R
H5B H 0.8827 0.1355 0.3291 0.017 Uiso 1 1 calc R
C3 C 1.0887(4) 0.2054(3) 0.5355(2) 0.0129(6) Uani 1 1 d .
H3A H 0.9945 0.1464 0.5443 0.015 Uiso 1 1 calc R
H3B H 1.1852 0.1435 0.5369 0.015 Uiso 1 1 calc R
C4 C 1.0395(4) 0.2823(3) 0.4245(2) 0.0131(6) Uani 1 1 d .
H4A H 0.9449 0.3458 0.4243 0.016 Uiso 1 1 calc R
H4B H 1.1346 0.3402 0.4158 0.016 Uiso 1 1 calc R
C2 C 1.1344(4) 0.3108(3) 0.6304(2) 0.0139(6) Uani 1 1 d .
H2A H 1.2146 0.3791 0.6138 0.017 Uiso 1 1 calc R
H2B H 1.0323 0.3629 0.6337 0.017 Uiso 1 1 calc R
Mn1 Mn 0.93738(5) 0.16091(5) -0.02769(3) 0.00670(12) Uani 1 1 d .
Mn2 Mn 0.67208(5) 0.01645(5) 0.10376(3) 0.00673(12) Uani 1 1 d .
O1 O 0.7620(3) 0.1603(2) -0.18094(16) 0.0116(4) Uani 1 1 d .
O1H O 1.0292(3) 0.3654(2) -0.04228(16) 0.0078(4) Uani 1 1 d D
H1H H 1.082(4) 0.365(4) -0.093(2) 0.012 Uiso 1 1 d D
O2H O 0.8310(3) -0.0506(2) -0.00475(16) 0.0081(4) Uani 1 1 d D
H2H H 0.770(4) -0.086(4) -0.062(2) 0.012 Uiso 1 1 d D
O2 O 0.7847(3) -0.1159(2) 0.24403(17) 0.0146(5) Uani 1 1 d .
O3 O 0.8800(3) 0.1842(2) 0.13163(16) 0.0113(4) Uani 1 1 d .
O4 O 1.0468(3) 0.3632(2) 0.20869(17) 0.0157(5) Uani 1 1 d .
C1 C 1.2102(4) 0.2483(3) 0.7434(2) 0.0090(5) Uani 1 1 d .
C6 C 0.9713(4) 0.2495(3) 0.2157(2) 0.0088(5) Uani 1 1 d .

loop_
_atom_site_aniso_label
_atom_site_aniso_U_11
_atom_site_aniso_U_22
_atom_site_aniso_U_33
_atom_site_aniso_U_23
_atom_site_aniso_U_13
_atom_site_aniso_U_12
C5 0.0227(16) 0.0105(15) 0.0084(14) 0.0001(11) 0.0009(12) -0.0066(13)
C3 0.0195(15) 0.0109(14) 0.0070(14) 0.0003(11) 0.0009(12) -0.0013(12)
C4 0.0206(15) 0.0108(15) 0.0067(14) 0.0009(11) 0.0011(12) -0.0025(12)
C2 0.0198(16) 0.0111(15) 0.0087(14) 0.0008(11) -0.0005(12) -0.0026(13)
Mn1 0.0084(2) 0.0054(2) 0.0059(2) 0.00065(15) 0.00096(16) 0.00030(16)
Mn2 0.0078(2) 0.0059(2) 0.0062(2) -0.00006(15) 0.00124(16) -0.00038(16)
O1 0.0135(10) 0.0121(11) 0.0074(10) 0.0028(8) -0.0007(8) -0.0023(9)
O1H 0.0084(9) 0.0073(10) 0.0078(10) -0.0001(7) 0.0020(7) 0.0000(8)
O2H 0.0084(10) 0.0070(10) 0.0084(10) -0.0014(8) 0.0010(7) -0.0009(8)
O2 0.0220(12) 0.0091(10) 0.0094(10) 0.0015(8) -0.0025(9) -0.0003(9)
O3 0.0141(10) 0.0122(11) 0.0076(10) -0.0026(8) 0.0026(8) -0.0051(9)
O4 0.0219(12) 0.0140(11) 0.0110(11) -0.0006(8) 0.0035(9) -0.0081(10)
C1 0.0090(13) 0.0097(13) 0.0088(13) 0.0022(11) 0.0033(11) 0.0016(12)
C6 0.0083(13) 0.0091(13) 0.0095(13) -0.0006(11) 0.0032(11) 0.0007(12)

loop_
_atom_type_symbol
_atom_type_description
_atom_type_scat_dispersion_real
_atom_type_scat_dispersion_imag
_atom_type_scat_source
C C 0.0033 0.0016 'International Tables Vol C Tables 4.2.6.8 and 6.1.1.4'
H H 0 0 'International Tables Vol C Tables 4.2.6.8 and 6.1.1.4'
Mn Mn 0.3368 0.7283 'International Tables Vol C Tables 4.2.6.8 and 6.1.1.4'
O O 0.0106 0.006 'International Tables Vol C Tables 4.2.6.8 and 6.1.1.4'

loop_
_geom_angle_atom_site_label_1
_geom_angle_atom_site_label_2
_geom_angle_atom_site_label_3
_geom_angle
_geom_angle_site_symmetry_1
_geom_angle_site_symmetry_3
C6 C5 C4 114.7(2) . .
C2 C3 C4 111.3(3) . .
C5 C4 C3 113.1(2) . .
C1 C2 C3 116.4(3) . .
O1H Mn1 O1 95.75(8) . .
O1H Mn1 O2H 98.61(8) . 3_755
O1 Mn1 O2H 123.66(8) . 3_755
O1H Mn1 O3 98.55(8) . .
O1 Mn1 O3 126.52(8) . .
O2H Mn1 O3 104.63(8) 3_755 .
O1H Mn1 O2H 176.34(8) . .
O1 Mn1 O2H 85.22(8) . .
O2H Mn1 O2H 83.71(8) 3_755 .
O3 Mn1 O2H 78.09(8) . .
O1H Mn1 Mn1 141.74(6) . 3_755
O1 Mn1 Mn1 107.75(6) . 3_755
O2H Mn1 Mn1 43.21(6) 3_755 3_755
O3 Mn1 Mn1 91.31(6) . 3_755
O2H Mn1 Mn1 40.51(5) . 3_755
O1H Mn2 O4 97.72(8) 2_645 4_565
O1H Mn2 O2 92.73(8) 2_645 .
O4 Mn2 O2 88.55(8) 4_565 .
O1H Mn2 O2H 95.62(8) 2_645 .
O4 Mn2 O2H 164.72(8) 4_565 .
O2 Mn2 O2H 98.24(8) . .
O1H Mn2 O1H 80.45(8) 2_645 4_565
O4 Mn2 O1H 90.66(8) 4_565 4_565
O2 Mn2 O1H 172.96(8) . 4_565
O2H Mn2 O1H 84.23(7) . 4_565
O1H Mn2 O3 168.32(8) 2_645 .
O4 Mn2 O3 89.11(8) 4_565 .
O2 Mn2 O3 96.92(8) . .
O2H Mn2 O3 76.54(8) . .
O1H Mn2 O3 90.06(8) 4_565 .
C1 O1 Mn1 135.25(19) 4_564 .
Mn1 O1H Mn2 112.39(9) . 2_655
Mn1 O1H Mn2 121.09(9) . 4_665
Mn2 O1H Mn2 99.56(8) 2_655 4_665
Mn1 O2H Mn2 131.18(10) 3_755 .
Mn1 O2H Mn1 96.29(8) 3_755 .
Mn2 O2H Mn1 97.47(8) . .
C1 O2 Mn2 131.77(19) 3_756 .
C6 O3 Mn1 126.33(18) . .
C6 O3 Mn2 135.66(18) . .
Mn1 O3 Mn2 96.02(8) . .
C6 O4 Mn2 143.3(2) . 4_665
O2 C1 O1 125.5(3) 3_756 4_666
O2 C1 C2 119.6(3) 3_756 .
O1 C1 C2 114.9(3) 4_666 .
O4 C6 O3 123.2(3) . .
O4 C6 C5 119.4(3) . .
O3 C6 C5 117.4(3) . .

loop_
_geom_bond_atom_site_label_1
_geom_bond_atom_site_label_2
_geom_bond_distance
_geom_bond_site_symmetry_2
C5 C6 1.512(4) .
C5 C4 1.524(4) .
C3 C2 1.520(4) .
C3 C4 1.530(4) .
C2 C1 1.517(4) .
Mn1 O1H 2.081(2) .
Mn1 O1 2.094(2) .
Mn1 O2H 2.095(2) 3_755
Mn1 O3 2.165(2) .
Mn1 O2H 2.208(2) .
Mn1 Mn1 3.2061(9) 3_755
Mn2 O1H 2.157(2) 2_645
Mn2 O4 2.162(2) 4_565
Mn2 O2 2.164(2) .
Mn2 O2H 2.177(2) .
Mn2 O1H 2.211(2) 4_565
Mn2 O3 2.269(2) .
O1 C1 1.271(4) 4_564
O1H Mn2 2.157(2) 2_655
O1H Mn2 2.211(2) 4_665
O2H Mn1 2.095(2) 3_755
O2 C1 1.252(4) 3_756
O3 C6 1.286(3) .
O4 C6 1.242(4) .
O4 Mn2 2.162(2) 4_665
C1 O2 1.251(4) 3_756
C1 O1 1.271(4) 4_666
